data_7719149
loop_
_publ_author_name
'Shang, Meng-Jia'
'Chen, Duyong'
'Zhou, Ren-He'
'Lu, Han-Han'
'Ma, Lin'
'Xiao, Jingyi'
'Zhao, Liang'
'Meng, Yin-Shan'
'Liu, Tao'

_publ_section_title
;
 Unveiling the Relationship between Counterion Size and Spin Crossover
 Dynamics in Hexadentate Schiff-Base Manganese(III) Complexes
;
_journal_name_full 'Dalton Transactions'
_journal_paper_doi 10.1039/D5DT01347J
_journal_year 2025
_chemical_absolute_configuration unk
_chemical_formula_moiety 'C22 H26 F2 Mn N4 O2, As F6'
_chemical_formula_sum 'C22 H26 As F8 Mn N4 O2'
_chemical_formula_weight 660.33
_space_group_crystal_system orthorhombic
_space_group_IT_number 19
_space_group_name_Hall 'P 2ac 2ab'
_space_group_name_H-M_alt 'P 21 21 21'
_atom_sites_solution_hydrogens geom
_atom_sites_solution_primary dual
_atom_sites_solution_secondary difmap
_audit_creation_date 2025-07-03
_audit_creation_method
;
Olex2 1.5
(compiled 2022.04.07 svn.rca3783a0 for OlexSys, GUI svn.r6498)
;
_audit_update_record
;
2025-07-05 deposited with the CCDC.	2025-07-24 downloaded from the CCDC.
;
_cell_angle_alpha 90
_cell_angle_beta 90
_cell_angle_gamma 90
_cell_formula_units_Z 4
_cell_length_a 8.0376(7)
_cell_length_b 17.3165(15)
_cell_length_c 17.9601(15)
_cell_measurement_reflns_used 9904
_cell_measurement_temperature 35(2)
_cell_measurement_theta_max 25.678
_cell_measurement_theta_min 2.353
_cell_volume 2499.7(4)
_computing_cell_refinement 'SAINT V8.40B (Bruker, 2016)'
_computing_data_collection 'Bruker D8 Venture diffractometer'
_computing_data_reduction 'SAINT V8.40B (Bruker, 2016)'
_computing_molecular_graphics 'Olex2 1.5 (Dolomanov et al., 2009)'
_computing_publication_material 'Olex2 1.5 (Dolomanov et al., 2009)'
_computing_structure_refinement 'SHELXL 2019/3 (Sheldrick, 2015)'
_computing_structure_solution 'SHELXT 2014/5 (Sheldrick, 2014)'
_diffrn_ambient_temperature 35(2)
_diffrn_detector 'Bruker PHOTON-II area detector'
_diffrn_detector_area_resol_mean 7.4
_diffrn_detector_type 'CMOS-PHOTONII area detector'
_diffrn_measured_fraction_theta_full 0.993
_diffrn_measured_fraction_theta_max 0.993
_diffrn_measurement_device 'three-circle diffractometer'
_diffrn_measurement_device_type 'Bruker D8 Venture'
_diffrn_measurement_method 'phi and omega scans'
_diffrn_radiation_monochromator graphite
_diffrn_radiation_probe x-ray
_diffrn_radiation_type MoK\a
_diffrn_radiation_wavelength 0.71073
_diffrn_reflns_av_R_equivalents 0.0545
_diffrn_reflns_av_unetI/netI 0.0387
_diffrn_reflns_Laue_measured_fraction_full 0.993
_diffrn_reflns_Laue_measured_fraction_max 0.993
_diffrn_reflns_limit_h_max 9
_diffrn_reflns_limit_h_min -9
_diffrn_reflns_limit_k_max 21
_diffrn_reflns_limit_k_min -20
_diffrn_reflns_limit_l_max 21
_diffrn_reflns_limit_l_min -21
_diffrn_reflns_number 27180
_diffrn_reflns_point_group_measured_fraction_full 0.994
_diffrn_reflns_point_group_measured_fraction_max 0.992
_diffrn_reflns_theta_full 25.242
_diffrn_reflns_theta_max 25.680
_diffrn_reflns_theta_min 2.268
_diffrn_source 'sealed X-ray tube'
_diffrn_source_current 1.4
_diffrn_source_power 0.07
_diffrn_source_target Mo
_diffrn_source_voltage 50.0
_exptl_absorpt_coefficient_mu 1.931
_exptl_absorpt_correction_T_max 0.7453
_exptl_absorpt_correction_T_min 0.3711
_exptl_absorpt_correction_type multi-scan
_exptl_absorpt_process_details
;
SADABS-2016/2 (Bruker,2016/2) was used for absorption correction.
wR2(int) was 0.1266 before and 0.0837 after correction.
The Ratio of minimum to maximum transmission is 0.4979.
The \l/2 correction factor is Not present.
;
_exptl_crystal_colour 'metallic blackish black'
_exptl_crystal_colour_lustre metallic
_exptl_crystal_colour_modifier blackish
_exptl_crystal_colour_primary black
_exptl_crystal_density_diffrn 1.755
_exptl_crystal_density_method 'not measured'
_exptl_crystal_description block
_exptl_crystal_F_000 1328
_exptl_crystal_size_max 0.3
_exptl_crystal_size_mid 0.2
_exptl_crystal_size_min 0.1
_refine_diff_density_max 0.504
_refine_diff_density_min -0.291
_refine_diff_density_rms 0.058
_refine_ls_abs_structure_details
;
 Refined as an inversion twin.
;
_refine_ls_abs_structure_Flack 0.058(12)
_refine_ls_extinction_method none
_refine_ls_goodness_of_fit_ref 1.045
_refine_ls_hydrogen_treatment constr
_refine_ls_matrix_type full
_refine_ls_number_parameters 408
_refine_ls_number_reflns 4712
_refine_ls_number_restraints 21
_refine_ls_restrained_S_all 1.046
_refine_ls_R_factor_all 0.0304
_refine_ls_R_factor_gt 0.0289
_refine_ls_shift/su_max 0.001
_refine_ls_shift/su_mean 0.000
_refine_ls_structure_factor_coef Fsqd
_refine_ls_weighting_details 'w=1/[\s^2^(Fo^2^)+(0.0315P)^2^+1.3824P] where P=(Fo^2^+2Fc^2^)/3'
_refine_ls_weighting_scheme calc
_refine_ls_wR_factor_gt 0.0711
_refine_ls_wR_factor_ref 0.0718
_reflns_Friedel_coverage 0.754
_reflns_Friedel_fraction_full 0.995
_reflns_Friedel_fraction_max 0.992
_reflns_number_gt 4530
_reflns_number_total 4712
_reflns_threshold_expression 'I > 2\s(I)'
_cod_data_source_file d5dt01347j2.cif
_cod_data_source_block 2441901
_cod_depositor_comments
;
The following automatic conversions were performed:

data item '_diffrn_radiation_probe' value 'X-ray' was changed to
'x-ray' in accordance with the
/home/data/users/saulius/crontab/automatic-downloads/rss-feeds/RSC/lib/dictionaries/cif_core.dic
dictionary named 'cif_core.dic' version 2.4.2 last updated on
2011-04-26.

Automatic conversion script
Id: cif_fix_values 8170 2020-07-09 18:12:32Z antanas 
;
_cod_database_code 7719149
_shelx_shelxl_version_number 2019/3
_shelx_space_group_comment
;
The symmetry employed for this shelxl refinement is uniquely defined
by the following loop, which should always be used as a source of
symmetry information in preference to the above space-group names.
They are only intended as comments.
;
_shelx_estimated_absorpt_t_max 0.699
_shelx_estimated_absorpt_t_min 0.699
_olex2_refinement_description
;
1. Twinned data refinement
 Scales: 0.942(12)
 0.058(12)
2. Fixed Uiso
 At 1.2 times of:
  All C(H) groups, All C(H,H) groups, All N(H) groups
3. Same fragment restrains
{As1A, F3A, F4A, F5A, F6A, F7A, F8A} sigma for 1-2: 0.01, 1-3: 0.04
as in
{As1, F3, F4, F5, F6, F7, F8}
4. Others
 Sof(As1A)=Sof(F3A)=Sof(F4A)=Sof(F5A)=Sof(F6A)=Sof(F7A)=Sof(F8A)=1-FVAR(1)
 Sof(As1)=Sof(F3)=Sof(F4)=Sof(F5)=Sof(F6)=Sof(F7)=Sof(F8)=FVAR(1)
5.a Ternary CH refined with riding coordinates:
 N1(H1), N2(H2)
5.b Secondary CH2 refined with riding coordinates:
 C8(H8A,H8B), C9(H9A,H9B), C10(H10A,H10B), C11(H11A,H11B), C12(H12A,H12B),
 C13(H13A,H13B), C14(H14A,H14B), C15(H15A,H15B)
5.c Aromatic/amide H refined with riding coordinates:
 C3(H3), C4(H4), C6(H6), C7(H7), C16(H16), C19(H19), C21(H21), C22(H22)
;
_olex2_submission_special_instructions 'No special instructions were received'

loop_
_space_group_symop_operation_xyz
'x, y, z'
'x+1/2, -y+1/2, -z'
'-x, y+1/2, -z+1/2'
'-x+1/2, -y, z+1/2'

loop_
_atom_site_label
_atom_site_type_symbol
_atom_site_fract_x
_atom_site_fract_y
_atom_site_fract_z
_atom_site_U_iso_or_equiv
_atom_site_adp_type
_atom_site_occupancy
_atom_site_site_symmetry_order
_atom_site_calc_flag
_atom_site_refinement_flags_posn
_atom_site_refinement_flags_adp
_atom_site_refinement_flags_occupancy
_atom_site_disorder_assembly
_atom_site_disorder_group
Mn1 Mn 0.21913(7) 0.52182(3) 0.44612(3) 0.01772(14) Uani 1 1 d . . . . .
F1 F -0.2031(5) 0.22471(17) 0.3548(2) 0.0636(9) Uani 1 1 d . . . . .
F2 F 0.6873(4) 0.64090(16) 0.70894(14) 0.0465(7) Uani 1 1 d . . . . .
O1 O 0.0577(4) 0.46251(16) 0.39612(15) 0.0263(6) Uani 1 1 d . . . . .
O2 O 0.3841(4) 0.58006(14) 0.49494(14) 0.0206(6) Uani 1 1 d . . . . .
N1 N 0.3292(5) 0.54543(18) 0.34397(17) 0.0247(8) Uani 1 1 d . . . . .
H1 H 0.439759 0.569241 0.355135 0.030 Uiso 1 1 calc R U . . .
N2 N 0.0937(5) 0.62664(19) 0.42652(18) 0.0258(8) Uani 1 1 d . . . . .
H2 H -0.019221 0.613188 0.407113 0.031 Uiso 1 1 calc R U . . .
N3 N 0.3709(4) 0.42942(18) 0.45529(18) 0.0226(7) Uani 1 1 d . . . . .
N4 N 0.0867(4) 0.50955(19) 0.53996(17) 0.0239(7) Uani 1 1 d . . . . .
C1 C -0.0142(5) 0.4005(2) 0.4238(3) 0.0288(9) Uani 1 1 d . . . . .
C2 C -0.0432(6) 0.3902(2) 0.5015(3) 0.0304(10) Uani 1 1 d . . . . .
C3 C -0.1298(6) 0.3248(3) 0.5270(3) 0.0389(11) Uani 1 1 d . . . . .
H3 H -0.150695 0.319243 0.578822 0.047 Uiso 1 1 calc R U . . .
C4 C -0.1847(6) 0.2689(3) 0.4788(3) 0.0452(13) Uani 1 1 d . . . . .
H4 H -0.243234 0.224778 0.496124 0.054 Uiso 1 1 calc R U . . .
C5 C -0.1511(6) 0.2796(3) 0.4037(4) 0.0469(14) Uani 1 1 d . . . . .
C6 C -0.0687(6) 0.3424(3) 0.3750(3) 0.0403(12) Uani 1 1 d . . . . .
H6 H -0.048936 0.346551 0.322991 0.048 Uiso 1 1 calc R U . . .
C7 C -0.0069(5) 0.4507(2) 0.5536(3) 0.0295(9) Uani 1 1 d . . . . .
H7 H -0.055343 0.447160 0.601760 0.035 Uiso 1 1 calc R U . . .
C8 C 0.0716(6) 0.5757(2) 0.5918(2) 0.0258(9) Uani 1 1 d . . . . .
H8A H 0.183731 0.594002 0.606168 0.031 Uiso 1 1 calc R U . . .
H8B H 0.012474 0.559220 0.637435 0.031 Uiso 1 1 calc R U . . .
C9 C -0.0243(6) 0.6410(2) 0.5541(2) 0.0325(10) Uani 1 1 d . . . . .
H9A H -0.130597 0.620227 0.534755 0.039 Uiso 1 1 calc R U . . .
H9B H -0.051319 0.680705 0.591871 0.039 Uiso 1 1 calc R U . . .
C10 C 0.0690(6) 0.6789(2) 0.4909(2) 0.0323(10) Uani 1 1 d . . . . .
H10A H 0.006511 0.725053 0.474244 0.039 Uiso 1 1 calc R U . . .
H10B H 0.178869 0.696378 0.509178 0.039 Uiso 1 1 calc R U . . .
C11 C 0.1839(6) 0.6661(2) 0.3652(2) 0.0267(9) Uani 1 1 d . . . . .
H11A H 0.286449 0.690635 0.384601 0.032 Uiso 1 1 calc R U . . .
H11B H 0.112882 0.706845 0.343160 0.032 Uiso 1 1 calc R U . . .
C12 C 0.2275(6) 0.6067(2) 0.3070(2) 0.0286(9) Uani 1 1 d . . . . .
H12A H 0.124969 0.583960 0.285756 0.034 Uiso 1 1 calc R U . . .
H12B H 0.291750 0.630904 0.266190 0.034 Uiso 1 1 calc R U . . .
C13 C 0.3616(6) 0.4805(3) 0.2927(2) 0.0358(10) Uani 1 1 d . . . . .
H13A H 0.414329 0.500550 0.246849 0.043 Uiso 1 1 calc R U . . .
H13B H 0.254356 0.456470 0.278563 0.043 Uiso 1 1 calc R U . . .
C14 C 0.4732(6) 0.4195(3) 0.3267(3) 0.0381(11) Uani 1 1 d . . . . .
H14A H 0.576630 0.444455 0.344560 0.046 Uiso 1 1 calc R U . . .
H14B H 0.504208 0.381781 0.287756 0.046 Uiso 1 1 calc R U . . .
C15 C 0.3921(6) 0.3764(2) 0.3916(2) 0.0302(9) Uani 1 1 d . . . . .
H15A H 0.282390 0.356082 0.376068 0.036 Uiso 1 1 calc R U . . .
H15B H 0.462843 0.332258 0.406513 0.036 Uiso 1 1 calc R U . . .
C16 C 0.4673(6) 0.4196(2) 0.5120(2) 0.0286(9) Uani 1 1 d . . . . .
H16 H 0.522221 0.371288 0.516715 0.034 Uiso 1 1 calc R U . . .
C17 C 0.4975(5) 0.4767(2) 0.5687(2) 0.0241(8) Uani 1 1 d . . . . .
C18 C 0.4675(5) 0.5558(2) 0.5540(2) 0.0207(8) Uani 1 1 d . . . . .
C19 C 0.5332(6) 0.6102(2) 0.6033(2) 0.0287(9) Uani 1 1 d . . . . .
H19 H 0.518110 0.663796 0.594296 0.034 Uiso 1 1 calc R U . . .
C20 C 0.6195(6) 0.5859(3) 0.6647(2) 0.0302(9) Uani 1 1 d . . . . .
C21 C 0.6419(5) 0.5099(3) 0.6832(2) 0.0308(10) Uani 1 1 d . . . . .
H21 H 0.696397 0.495265 0.727953 0.037 Uiso 1 1 calc R U . . .
C22 C 0.5820(6) 0.4558(3) 0.6339(2) 0.0305(9) Uani 1 1 d . . . . .
H22 H 0.598281 0.402567 0.644468 0.037 Uiso 1 1 calc R U . . .
As1 As 0.6904(3) 0.69421(13) 0.28630(15) 0.0211(4) Uani 0.652(4) 1 d D . P A 1
F3 F 0.5949(6) 0.6617(2) 0.3654(2) 0.0390(11) Uani 0.652(4) 1 d D . P A 1
F4 F 0.7853(7) 0.7270(2) 0.2060(2) 0.0474(13) Uani 0.652(4) 1 d D . P A 1
F5 F 0.5876(5) 0.6268(2) 0.23340(18) 0.0251(9) Uani 0.652(4) 1 d D . P A 1
F6 F 0.7982(6) 0.7610(2) 0.3388(3) 0.0349(10) Uani 0.652(4) 1 d D . P A 1
F7 F 0.5312(9) 0.7569(4) 0.2734(3) 0.0497(19) Uani 0.652(4) 1 d D . P A 1
F8 F 0.8480(5) 0.6291(2) 0.2990(3) 0.0447(13) Uani 0.652(4) 1 d D . P A 1
As1A As 0.7131(6) 0.7146(3) 0.2836(3) 0.0225(8) Uani 0.348(4) 1 d D . P A 2
F3A F 0.7893(12) 0.7248(5) 0.3733(4) 0.0347(19) Uani 0.348(4) 1 d D . P A 2
F4A F 0.6417(10) 0.7073(5) 0.1933(4) 0.046(2) Uani 0.348(4) 1 d D . P A 2
F5A F 0.6597(12) 0.6221(4) 0.2991(5) 0.049(3) Uani 0.348(4) 1 d D . P A 2
F6A F 0.7695(10) 0.8098(4) 0.2673(4) 0.041(2) Uani 0.348(4) 1 d D . P A 2
F7A F 0.5212(11) 0.7480(8) 0.3096(8) 0.060(4) Uani 0.348(4) 1 d D . P A 2
F8A F 0.9034(9) 0.6875(5) 0.2529(4) 0.038(2) Uani 0.348(4) 1 d D . P A 2

loop_
_atom_site_aniso_label
_atom_site_aniso_U_11
_atom_site_aniso_U_22
_atom_site_aniso_U_33
_atom_site_aniso_U_23
_atom_site_aniso_U_13
_atom_site_aniso_U_12
Mn1 0.0201(3) 0.0166(3) 0.0164(3) -0.0011(2) -0.0024(2) 0.0019(2)
F1 0.0513(19) 0.0398(16) 0.100(3) -0.0223(16) -0.020(2) -0.0159(15)
F2 0.0593(19) 0.0501(15) 0.0301(13) -0.0140(12) -0.0189(15) 0.0001(14)
O1 0.0264(16) 0.0263(15) 0.0262(14) -0.0020(11) -0.0083(12) -0.0011(12)
O2 0.0260(15) 0.0186(12) 0.0171(12) 0.0006(10) -0.0023(11) 0.0015(11)
N1 0.033(2) 0.0232(16) 0.0181(15) -0.0017(12) 0.0004(14) -0.0024(14)
N2 0.029(2) 0.0251(17) 0.0233(17) 0.0047(13) -0.0015(15) 0.0020(14)
N3 0.0257(18) 0.0182(15) 0.0238(16) -0.0006(13) -0.0051(15) -0.0016(13)
N4 0.0280(19) 0.0226(16) 0.0211(16) 0.0036(13) -0.0037(14) -0.0013(14)
C1 0.020(2) 0.025(2) 0.041(2) -0.0034(18) -0.0086(19) 0.0021(17)
C2 0.024(2) 0.023(2) 0.044(3) 0.0055(18) -0.003(2) 0.0025(17)
C3 0.029(2) 0.027(2) 0.061(3) 0.004(2) -0.004(2) -0.0006(19)
C4 0.026(3) 0.026(2) 0.083(4) 0.007(2) 0.000(3) -0.004(2)
C5 0.026(3) 0.026(2) 0.088(4) -0.016(2) -0.016(3) -0.0004(19)
C6 0.031(3) 0.035(3) 0.055(3) -0.010(2) -0.012(2) 0.000(2)
C7 0.028(2) 0.028(2) 0.032(2) 0.0101(19) -0.001(2) 0.0015(17)
C8 0.028(2) 0.029(2) 0.0204(19) 0.0011(16) 0.0016(17) 0.0039(18)
C9 0.034(2) 0.033(2) 0.031(2) 0.0000(19) 0.007(2) 0.0115(19)
C10 0.043(3) 0.022(2) 0.032(2) 0.0016(17) 0.004(2) 0.0094(19)
C11 0.031(2) 0.0241(19) 0.0245(19) 0.0080(15) -0.0006(18) -0.0029(17)
C12 0.038(3) 0.029(2) 0.0186(18) 0.0049(15) -0.0064(17) -0.0041(19)
C13 0.054(3) 0.032(2) 0.0210(19) -0.0085(18) 0.009(2) -0.006(2)
C14 0.037(3) 0.037(2) 0.040(3) -0.021(2) 0.013(2) -0.001(2)
C15 0.031(2) 0.023(2) 0.037(2) -0.0092(17) -0.003(2) 0.0037(17)
C16 0.030(2) 0.0173(19) 0.038(2) 0.0040(17) -0.0073(19) 0.0007(17)
C17 0.019(2) 0.027(2) 0.025(2) 0.0037(16) -0.0013(16) -0.0005(17)
C18 0.0178(19) 0.0254(19) 0.0190(17) -0.0015(16) 0.0034(16) 0.0010(15)
C19 0.037(3) 0.025(2) 0.025(2) -0.0053(16) -0.0043(19) 0.0013(18)
C20 0.028(2) 0.040(2) 0.022(2) -0.0083(17) -0.0007(18) -0.0041(19)
C21 0.021(2) 0.051(3) 0.0204(18) 0.0074(19) -0.0055(16) -0.0022(19)
C22 0.024(2) 0.031(2) 0.036(2) 0.0082(18) -0.0057(19) -0.0009(17)
As1 0.0220(8) 0.0201(9) 0.0211(4) -0.0035(5) 0.0007(5) -0.0017(6)
F3 0.054(3) 0.043(2) 0.0194(18) -0.0067(16) 0.0089(18) -0.022(2)
F4 0.064(3) 0.044(2) 0.033(2) -0.0033(18) 0.013(2) -0.020(2)
F5 0.0252(19) 0.0307(19) 0.0193(18) -0.0087(14) -0.0047(15) 0.0001(15)
F6 0.034(2) 0.034(2) 0.037(2) -0.0162(19) 0.001(2) -0.010(2)
F7 0.057(4) 0.037(3) 0.055(4) -0.016(3) -0.019(3) 0.028(3)
F8 0.032(2) 0.044(2) 0.059(3) -0.024(2) -0.026(2) 0.0173(18)
As1A 0.0167(11) 0.036(2) 0.0147(8) -0.0063(13) 0.0017(7) -0.0047(13)
F3A 0.052(5) 0.039(4) 0.013(3) 0.000(3) -0.001(3) -0.002(4)
F4A 0.037(5) 0.071(6) 0.030(4) -0.014(4) -0.009(3) 0.007(4)
F5A 0.061(6) 0.026(4) 0.062(6) -0.007(4) 0.022(5) -0.006(4)
F6A 0.045(5) 0.041(4) 0.036(4) 0.003(3) -0.007(3) 0.004(4)
F7A 0.018(5) 0.081(9) 0.080(10) -0.052(8) 0.013(6) -0.016(5)
F8A 0.037(4) 0.044(5) 0.032(4) -0.008(3) 0.011(3) -0.003(4)

loop_
_atom_type_symbol
_atom_type_description
_atom_type_scat_dispersion_real
_atom_type_scat_dispersion_imag
_atom_type_scat_source
C C 0.0033 0.0016 'International Tables Vol C Tables 4.2.6.8 and 6.1.1.4'
H H 0.0000 0.0000 'International Tables Vol C Tables 4.2.6.8 and 6.1.1.4'
As As 0.0499 2.0058 'International Tables Vol C Tables 4.2.6.8 and 6.1.1.4'
F F 0.0171 0.0103 'International Tables Vol C Tables 4.2.6.8 and 6.1.1.4'
Mn Mn 0.3368 0.7283 'International Tables Vol C Tables 4.2.6.8 and 6.1.1.4'
N N 0.0061 0.0033 'International Tables Vol C Tables 4.2.6.8 and 6.1.1.4'
O O 0.0106 0.0060 'International Tables Vol C Tables 4.2.6.8 and 6.1.1.4'

loop_
_geom_angle_atom_site_label_1
_geom_angle_atom_site_label_2
_geom_angle_atom_site_label_3
_geom_angle
_geom_angle_site_symmetry_1
_geom_angle_site_symmetry_3
_geom_angle_publ_flag
O1 Mn1 N1 88.83(13) . . ?
O1 Mn1 N2 93.47(13) . . ?
O1 Mn1 N3 91.32(13) . . ?
O1 Mn1 N4 88.70(14) . . ?
O2 Mn1 O1 178.78(13) . . ?
O2 Mn1 N1 90.34(13) . . ?
O2 Mn1 N2 87.32(13) . . ?
O2 Mn1 N3 87.76(12) . . ?
O2 Mn1 N4 92.24(13) . . ?
N1 Mn1 N2 83.48(13) . . ?
N3 Mn1 N1 88.32(14) . . ?
N3 Mn1 N2 170.41(14) . . ?
N4 Mn1 N1 171.67(14) . . ?
N4 Mn1 N2 88.73(13) . . ?
N4 Mn1 N3 99.69(13) . . ?
C1 O1 Mn1 124.5(3) . . ?
C18 O2 Mn1 124.0(2) . . ?
Mn1 N1 H1 106.4 . . ?
C12 N1 Mn1 107.4(3) . . ?
C12 N1 H1 106.4 . . ?
C13 N1 Mn1 118.4(2) . . ?
C13 N1 H1 106.4 . . ?
C13 N1 C12 111.1(3) . . ?
Mn1 N2 H2 107.0 . . ?
C10 N2 Mn1 117.4(2) . . ?
C10 N2 H2 107.0 . . ?
C10 N2 C11 111.3(3) . . ?
C11 N2 Mn1 106.7(3) . . ?
C11 N2 H2 107.0 . . ?
C15 N3 Mn1 119.9(3) . . ?
C16 N3 Mn1 122.1(3) . . ?
C16 N3 C15 117.4(4) . . ?
C7 N4 Mn1 123.6(3) . . ?
C7 N4 C8 116.3(4) . . ?
C8 N4 Mn1 119.3(3) . . ?
O1 C1 C2 122.9(4) . . ?
O1 C1 C6 119.0(4) . . ?
C6 C1 C2 118.1(4) . . ?
C1 C2 C7 121.0(4) . . ?
C3 C2 C1 120.0(4) . . ?
C3 C2 C7 118.4(4) . . ?
C2 C3 H3 119.3 . . ?
C4 C3 C2 121.4(5) . . ?
C4 C3 H3 119.3 . . ?
C3 C4 H4 121.4 . . ?
C3 C4 C5 117.2(5) . . ?
C5 C4 H4 121.4 . . ?
F1 C5 C4 118.4(5) . . ?
F1 C5 C6 117.3(6) . . ?
C6 C5 C4 124.3(5) . . ?
C1 C6 H6 120.6 . . ?
C5 C6 C1 118.9(5) . . ?
C5 C6 H6 120.6 . . ?
N4 C7 C2 124.8(4) . . ?
N4 C7 H7 117.6 . . ?
C2 C7 H7 117.6 . . ?
N4 C8 H8A 109.7 . . ?
N4 C8 H8B 109.7 . . ?
N4 C8 C9 109.6(3) . . ?
H8A C8 H8B 108.2 . . ?
C9 C8 H8A 109.7 . . ?
C9 C8 H8B 109.7 . . ?
C8 C9 H9A 108.8 . . ?
C8 C9 H9B 108.8 . . ?
H9A C9 H9B 107.7 . . ?
C10 C9 C8 113.8(4) . . ?
C10 C9 H9A 108.8 . . ?
C10 C9 H9B 108.8 . . ?
N2 C10 C9 112.8(3) . . ?
N2 C10 H10A 109.0 . . ?
N2 C10 H10B 109.0 . . ?
C9 C10 H10A 109.0 . . ?
C9 C10 H10B 109.0 . . ?
H10A C10 H10B 107.8 . . ?
N2 C11 H11A 110.1 . . ?
N2 C11 H11B 110.1 . . ?
N2 C11 C12 108.2(3) . . ?
H11A C11 H11B 108.4 . . ?
C12 C11 H11A 110.1 . . ?
C12 C11 H11B 110.1 . . ?
N1 C12 C11 107.7(3) . . ?
N1 C12 H12A 110.2 . . ?
N1 C12 H12B 110.2 . . ?
C11 C12 H12A 110.2 . . ?
C11 C12 H12B 110.2 . . ?
H12A C12 H12B 108.5 . . ?
N1 C13 H13A 109.1 . . ?
N1 C13 H13B 109.1 . . ?
N1 C13 C14 112.6(4) . . ?
H13A C13 H13B 107.8 . . ?
C14 C13 H13A 109.1 . . ?
C14 C13 H13B 109.1 . . ?
C13 C14 H14A 108.9 . . ?
C13 C14 H14B 108.9 . . ?
C13 C14 C15 113.3(4) . . ?
H14A C14 H14B 107.7 . . ?
C15 C14 H14A 108.9 . . ?
C15 C14 H14B 108.9 . . ?
N3 C15 C14 109.6(3) . . ?
N3 C15 H15A 109.7 . . ?
N3 C15 H15B 109.7 . . ?
C14 C15 H15A 109.7 . . ?
C14 C15 H15B 109.7 . . ?
H15A C15 H15B 108.2 . . ?
N3 C16 H16 117.7 . . ?
N3 C16 C17 124.7(4) . . ?
C17 C16 H16 117.7 . . ?
C18 C17 C16 120.3(4) . . ?
C22 C17 C16 119.7(4) . . ?
C22 C17 C18 119.2(4) . . ?
O2 C18 C17 122.9(3) . . ?
O2 C18 C19 119.0(3) . . ?
C19 C18 C17 118.0(4) . . ?
C18 C19 H19 120.2 . . ?
C20 C19 C18 119.7(4) . . ?
C20 C19 H19 120.2 . . ?
F2 C20 C19 117.4(4) . . ?
F2 C20 C21 118.7(4) . . ?
C19 C20 C21 123.9(4) . . ?
C20 C21 H21 121.5 . . ?
C20 C21 C22 116.9(4) . . ?
C22 C21 H21 121.5 . . ?
C17 C22 H22 119.0 . . ?
C21 C22 C17 122.1(4) . . ?
C21 C22 H22 119.0 . . ?
F3 As1 F4 179.5(3) . . ?
F3 As1 F5 91.1(2) . . ?
F3 As1 F6 89.5(2) . . ?
F5 As1 F4 88.5(2) . . ?
F5 As1 F6 178.7(3) . . ?
F6 As1 F4 90.9(3) . . ?
F7 As1 F3 89.1(3) . . ?
F7 As1 F4 90.5(3) . . ?
F7 As1 F5 89.8(3) . . ?
F7 As1 F6 91.4(3) . . ?
F7 As1 F8 178.6(3) . . ?
F8 As1 F3 90.3(3) . . ?
F8 As1 F4 90.0(3) . . ?
F8 As1 F5 89.0(2) . . ?
F8 As1 F6 89.9(2) . . ?
F3A As1A F6A 88.2(4) . . ?
F4A As1A F3A 177.9(5) . . ?
F4A As1A F6A 89.9(5) . . ?
F5A As1A F3A 91.8(5) . . ?
F5A As1A F4A 90.1(5) . . ?
F5A As1A F6A 179.6(6) . . ?
F5A As1A F7A 92.6(6) . . ?
F5A As1A F8A 91.2(5) . . ?
F7A As1A F3A 91.7(6) . . ?
F7A As1A F4A 88.9(6) . . ?
F7A As1A F6A 87.8(6) . . ?
F8A As1A F3A 90.6(4) . . ?
F8A As1A F4A 88.5(4) . . ?
F8A As1A F6A 88.5(4) . . ?
F8A As1A F7A 175.5(7) . . ?

loop_
_geom_bond_atom_site_label_1
_geom_bond_atom_site_label_2
_geom_bond_distance
_geom_bond_site_symmetry_2
_geom_bond_publ_flag
Mn1 O1 1.883(3) . ?
Mn1 O2 1.883(3) . ?
Mn1 N1 2.077(3) . ?
Mn1 N2 2.106(3) . ?
Mn1 N3 2.019(3) . ?
Mn1 N4 2.005(3) . ?
F1 C5 1.360(6) . ?
F2 C20 1.355(5) . ?
O1 C1 1.317(5) . ?
O2 C18 1.324(5) . ?
N1 H1 1.0000 . ?
N1 C12 1.494(5) . ?
N1 C13 1.476(5) . ?
N2 H2 1.0000 . ?
N2 C10 1.481(5) . ?
N2 C11 1.485(5) . ?
N3 C15 1.475(5) . ?
N3 C16 1.291(5) . ?
N4 C7 1.290(5) . ?
N4 C8 1.480(5) . ?
C1 C2 1.426(7) . ?
C1 C6 1.404(6) . ?
C2 C3 1.406(6) . ?
C2 C7 1.435(6) . ?
C3 H3 0.9500 . ?
C3 C4 1.372(7) . ?
C4 H4 0.9500 . ?
C4 C5 1.389(8) . ?
C5 C6 1.374(7) . ?
C6 H6 0.9500 . ?
C7 H7 0.9500 . ?
C8 H8A 0.9900 . ?
C8 H8B 0.9900 . ?
C8 C9 1.527(6) . ?
C9 H9A 0.9900 . ?
C9 H9B 0.9900 . ?
C9 C10 1.511(6) . ?
C10 H10A 0.9900 . ?
C10 H10B 0.9900 . ?
C11 H11A 0.9900 . ?
C11 H11B 0.9900 . ?
C11 C12 1.509(6) . ?
C12 H12A 0.9900 . ?
C12 H12B 0.9900 . ?
C13 H13A 0.9900 . ?
C13 H13B 0.9900 . ?
C13 C14 1.514(7) . ?
C14 H14A 0.9900 . ?
C14 H14B 0.9900 . ?
C14 C15 1.530(6) . ?
C15 H15A 0.9900 . ?
C15 H15B 0.9900 . ?
C16 H16 0.9500 . ?
C16 C17 1.440(6) . ?
C17 C18 1.415(5) . ?
C17 C22 1.401(6) . ?
C18 C19 1.397(6) . ?
C19 H19 0.9500 . ?
C19 C20 1.368(6) . ?
C20 C21 1.369(6) . ?
C21 H21 0.9500 . ?
C21 C22 1.376(6) . ?
C22 H22 0.9500 . ?
As1 F3 1.711(4) . ?
As1 F4 1.728(4) . ?
As1 F5 1.717(4) . ?
As1 F6 1.726(4) . ?
As1 F7 1.695(5) . ?
As1 F8 1.710(4) . ?
As1A F3A 1.732(7) . ?
As1A F4A 1.725(7) . ?
As1A F5A 1.683(7) . ?
As1A F6A 1.735(7) . ?
As1A F7A 1.712(9) . ?
As1A F8A 1.692(8) . ?

loop_
_geom_torsion_atom_site_label_1
_geom_torsion_atom_site_label_2
_geom_torsion_atom_site_label_3
_geom_torsion_atom_site_label_4
_geom_torsion
_geom_torsion_site_symmetry_1
_geom_torsion_site_symmetry_2
_geom_torsion_site_symmetry_3
_geom_torsion_site_symmetry_4
_geom_torsion_publ_flag
Mn1 O1 C1 C2 30.9(6) . . . . ?
Mn1 O1 C1 C6 -150.8(3) . . . . ?
Mn1 O2 C18 C17 27.8(5) . . . . ?
Mn1 O2 C18 C19 -154.0(3) . . . . ?
Mn1 N1 C12 C11 42.8(4) . . . . ?
Mn1 N1 C13 C14 -58.5(5) . . . . ?
Mn1 N2 C10 C9 -57.4(5) . . . . ?
Mn1 N2 C11 C12 42.2(4) . . . . ?
Mn1 N3 C15 C14 63.9(4) . . . . ?
Mn1 N3 C16 C17 -9.7(6) . . . . ?
Mn1 N4 C7 C2 -6.7(6) . . . . ?
Mn1 N4 C8 C9 65.0(4) . . . . ?
F1 C5 C6 C1 179.6(4) . . . . ?
F2 C20 C21 C22 -175.3(4) . . . . ?
O1 C1 C2 C3 176.1(4) . . . . ?
O1 C1 C2 C7 5.1(7) . . . . ?
O1 C1 C6 C5 -176.8(4) . . . . ?
O2 C18 C19 C20 179.9(4) . . . . ?
N1 Mn1 O1 C1 147.2(3) . . . . ?
N1 Mn1 O2 C18 -131.7(3) . . . . ?
N1 C13 C14 C15 67.1(5) . . . . ?
N2 Mn1 O1 C1 -129.4(3) . . . . ?
N2 Mn1 O2 C18 144.8(3) . . . . ?
N2 C11 C12 N1 -57.7(4) . . . . ?
N3 Mn1 O1 C1 58.9(3) . . . . ?
N3 Mn1 O2 C18 -43.4(3) . . . . ?
N3 C16 C17 C18 -21.0(7) . . . . ?
N3 C16 C17 C22 169.4(4) . . . . ?
N4 Mn1 O1 C1 -40.7(3) . . . . ?
N4 Mn1 O2 C18 56.2(3) . . . . ?
N4 C8 C9 C10 -68.7(5) . . . . ?
C1 C2 C3 C4 1.5(7) . . . . ?
C1 C2 C7 N4 -16.9(7) . . . . ?
C2 C1 C6 C5 1.7(7) . . . . ?
C2 C3 C4 C5 0.0(7) . . . . ?
C3 C2 C7 N4 172.0(4) . . . . ?
C3 C4 C5 F1 179.5(4) . . . . ?
C3 C4 C5 C6 -0.7(8) . . . . ?
C4 C5 C6 C1 -0.2(8) . . . . ?
C6 C1 C2 C3 -2.3(6) . . . . ?
C6 C1 C2 C7 -173.3(4) . . . . ?
C7 N4 C8 C9 -105.5(4) . . . . ?
C7 C2 C3 C4 172.7(4) . . . . ?
C8 N4 C7 C2 163.3(4) . . . . ?
C8 C9 C10 N2 66.8(5) . . . . ?
C10 N2 C11 C12 171.5(4) . . . . ?
C11 N2 C10 C9 179.3(4) . . . . ?
C12 N1 C13 C14 176.5(4) . . . . ?
C13 N1 C12 C11 173.7(4) . . . . ?
C13 C14 C15 N3 -68.2(5) . . . . ?
C15 N3 C16 C17 161.7(4) . . . . ?
C16 N3 C15 C14 -107.8(4) . . . . ?
C16 C17 C18 O2 12.6(6) . . . . ?
C16 C17 C18 C19 -165.6(4) . . . . ?
C16 C17 C22 C21 167.4(4) . . . . ?
C17 C18 C19 C20 -1.8(7) . . . . ?
C18 C17 C22 C21 -2.3(6) . . . . ?
C18 C19 C20 F2 177.0(4) . . . . ?
C18 C19 C20 C21 -2.4(8) . . . . ?
C19 C20 C21 C22 4.1(7) . . . . ?
C20 C21 C22 C17 -1.7(7) . . . . ?
C22 C17 C18 O2 -177.8(4) . . . . ?
C22 C17 C18 C19 4.0(6) . . . . ?

loop_
_twin_individual_id
_twin_individual_mass_fraction_refined
1 0.942(12)
2 0.058(12)
